data_7226978
loop_
_publ_author_name
'Dey, Dhananjay'
'Bhandary, Subhrajyoti'
'Thomas, Sajesh P.'
'Spackman, Mark A.'
'Chopra, Deepak'

_publ_section_title
;
 Energy frameworks and a topological analysis of the supramolecular
 features in in situ cryocrystallized liquids: tuning the weak interaction
 landscape via fluorination.
;
_journal_issue 46
_journal_name_full 'Physical chemistry chemical physics : PCCP'
_journal_page_first 31811
_journal_page_last 31820
_journal_paper_doi 10.1039/c6cp05917a
_journal_volume 18
_journal_year 2016
_chemical_formula_sum 'C7 H4 Cl F O'
_chemical_formula_weight 158.55
_space_group_crystal_system monoclinic
_space_group_IT_number 14
_space_group_name_Hall '-P 2yn'
_space_group_name_H-M_alt 'P 1 21/n 1'
_symmetry_space_group_name_Hall '-P 2yn'
_symmetry_space_group_name_H-M 'P 1 21/n 1'
_atom_sites_solution_hydrogens geom
_audit_creation_method SHELXL-2014/7
_audit_update_record
;
2016-08-09 deposited with the CCDC.
2016-10-31 downloaded from the CCDC.
;
_cell_angle_alpha 90
_cell_angle_beta 95.919(8)
_cell_angle_gamma 90
_cell_formula_units_Z 4
_cell_length_a 3.8275(5)
_cell_length_b 10.9838(12)
_cell_length_c 16.3303(16)
_cell_measurement_reflns_used 3857
_cell_measurement_temperature 230(2)
_cell_measurement_theta_max 25.60
_cell_measurement_theta_min 2.31
_cell_volume 682.87(13)
_computing_structure_refinement 'SHELXL-2014/7 (Sheldrick, 2014)'
_diffrn_ambient_temperature 230(2)
_diffrn_measured_fraction_theta_full 0.942
_diffrn_measured_fraction_theta_max 0.942
_diffrn_measurement_device_type 'Bruker APEX-II CCD'
_diffrn_measurement_method '\w scans'
_diffrn_radiation_type MoK\a
_diffrn_radiation_wavelength 0.71073
_diffrn_reflns_av_R_equivalents 0.0697
_diffrn_reflns_av_unetI/netI 0.0517
_diffrn_reflns_Laue_measured_fraction_full 0.942
_diffrn_reflns_Laue_measured_fraction_max 0.942
_diffrn_reflns_limit_h_max 4
_diffrn_reflns_limit_h_min -4
_diffrn_reflns_limit_k_max 12
_diffrn_reflns_limit_k_min -13
_diffrn_reflns_limit_l_max 19
_diffrn_reflns_limit_l_min -18
_diffrn_reflns_number 4570
_diffrn_reflns_point_group_measured_fraction_full 0.942
_diffrn_reflns_point_group_measured_fraction_max 0.942
_diffrn_reflns_theta_full 25.000
_diffrn_reflns_theta_max 24.999
_diffrn_reflns_theta_min 8.857
_exptl_absorpt_coefficient_mu 0.495
_exptl_absorpt_correction_type multi-scan
_exptl_absorpt_process_details SADABS
_exptl_crystal_colour colourless
_exptl_crystal_density_diffrn 1.542
_exptl_crystal_description block
_exptl_crystal_F_000 320
_exptl_crystal_size_max 0.300
_exptl_crystal_size_mid 0.300
_exptl_crystal_size_min 0.300
_exptl_transmission_factor_max 0.7461
_exptl_transmission_factor_min 0.6651
_refine_diff_density_max 0.340
_refine_diff_density_min -0.275
_refine_diff_density_rms 0.059
_refine_ls_extinction_method none
_refine_ls_goodness_of_fit_ref 1.079
_refine_ls_hydrogen_treatment constr
_refine_ls_matrix_type full
_refine_ls_number_parameters 95
_refine_ls_number_reflns 1139
_refine_ls_number_restraints 0
_refine_ls_restrained_S_all 1.079
_refine_ls_R_factor_all 0.1096
_refine_ls_R_factor_gt 0.0869
_refine_ls_shift/su_max 0.000
_refine_ls_shift/su_mean 0.000
_refine_ls_structure_factor_coef Fsqd
_refine_ls_weighting_details 'w=1/[\s^2^(Fo^2^)+(0.1016P)^2^+0.9751P] where P=(Fo^2^+2Fc^2^)/3'
_refine_ls_weighting_scheme calc
_refine_ls_wR_factor_gt 0.2187
_refine_ls_wR_factor_ref 0.2332
_reflns_Friedel_coverage 0.000
_reflns_number_gt 841
_reflns_number_total 1139
_reflns_threshold_expression 'I > 2\s(I)'
_cod_data_source_file c6cp05917a2.cif
_cod_data_source_block 3fbc
_cod_depositor_comments 'Adding full bibliography for 7226976--7226978.cif.'
_cod_database_code 7226978
_shelx_shelxl_version_number 2014/7
_shelx_space_group_comment
;
The symmetry employed for this shelxl refinement is uniquely defined
by the following loop, which should always be used as a source of
symmetry information in preference to the above space-group names.
They are only intended as comments.
;
_shelx_estimated_absorpt_t_min 0.866
_shelx_estimated_absorpt_t_max 0.866

loop_
_space_group_symop_operation_xyz
'x, y, z'
'-x+1/2, y+1/2, -z+1/2'
'-x, -y, -z'
'x-1/2, -y-1/2, z-1/2'

loop_
_atom_site_label
_atom_site_type_symbol
_atom_site_fract_x
_atom_site_fract_y
_atom_site_fract_z
_atom_site_U_iso_or_equiv
_atom_site_adp_type
_atom_site_occupancy
_atom_site_site_symmetry_order
_atom_site_calc_flag
_atom_site_refinement_flags_posn
_atom_site_refinement_flags_adp
_atom_site_refinement_flags_occupancy
_atom_site_disorder_assembly
_atom_site_disorder_group
F1A F 0.186(2) -0.0039(6) 0.4362(4) 0.0891(16) Uani 0.551(7) 1 d . . P A 1
C1A C 0.3124(14) 0.1988(6) 0.4598(3) 0.0657(14) Uani 0.551(7) 1 d . . P A 1
H1A H 0.2579 0.1910 0.5144 0.079 Uiso 0.551(7) 1 calc R U P A 1
C2A C 0.2889(12) 0.1023(5) 0.4069(3) 0.0571(13) Uani 0.551(7) 1 d . . P A 1
C3A C 0.3657(11) 0.1121(4) 0.3269(3) 0.0533(12) Uani 0.551(7) 1 d . . P A 1
H3A H 0.3473 0.0439 0.2920 0.064 Uiso 0.551(7) 1 calc R U P A 1
C4A C 0.4713(10) 0.2243(4) 0.2982(3) 0.0467(11) Uani 0.551(7) 1 d . . P A 1
C5A C 0.4992(13) 0.3231(5) 0.3507(3) 0.0596(13) Uani 0.551(7) 1 d . . P A 1
H5A H 0.5718 0.3993 0.3325 0.072 Uiso 0.551(7) 1 calc R U P A 1
C6A C 0.4190(16) 0.3080(5) 0.4297(4) 0.0684(15) Uani 0.551(7) 1 d . . P A 1
H6A H 0.4379 0.3756 0.4652 0.082 Uiso 0.551(7) 1 calc R U P A 1
F1B F 0.438(2) 0.4042(8) 0.4759(5) 0.0891(16) Uani 0.449(7) 1 d . . P A 2
C1B C 0.3124(14) 0.1988(6) 0.4598(3) 0.0657(14) Uani 0.449(7) 1 d . . P A 2
H1B H 0.2579 0.1910 0.5144 0.079 Uiso 0.449(7) 1 calc R U P A 2
C2B C 0.4190(16) 0.3080(5) 0.4297(4) 0.0684(15) Uani 0.449(7) 1 d . . P A 2
C3B C 0.4992(13) 0.3231(5) 0.3507(3) 0.0596(13) Uani 0.449(7) 1 d . . P A 2
H3B H 0.5718 0.3993 0.3325 0.072 Uiso 0.449(7) 1 calc R U P A 2
C4B C 0.4713(10) 0.2243(4) 0.2982(3) 0.0467(11) Uani 0.449(7) 1 d . . P A 2
C5B C 0.3657(11) 0.1121(4) 0.3269(3) 0.0533(12) Uani 0.449(7) 1 d . . P A 2
H5B H 0.3473 0.0439 0.2920 0.064 Uiso 0.449(7) 1 calc R U P A 2
C6B C 0.2889(12) 0.1023(5) 0.4069(3) 0.0571(13) Uani 0.449(7) 1 d . . P A 2
H6B H 0.2176 0.0264 0.4259 0.068 Uiso 0.449(7) 1 calc R U P A 2
Cl1 Cl 0.4732(5) 0.12244(15) 0.14426(9) 0.0826(8) Uani 1 1 d . . . . .
O1 O 0.6961(12) 0.3342(4) 0.1870(3) 0.0780(12) Uani 1 1 d . . . . .
C7 C 0.5669(13) 0.2438(5) 0.2141(3) 0.0627(14) Uani 1 1 d . . . . .

loop_
_atom_site_aniso_label
_atom_site_aniso_U_11
_atom_site_aniso_U_22
_atom_site_aniso_U_33
_atom_site_aniso_U_23
_atom_site_aniso_U_13
_atom_site_aniso_U_12
F1A 0.120(4) 0.079(3) 0.068(3) 0.012(2) 0.008(3) -0.014(3)
C1A 0.066(3) 0.076(4) 0.055(3) 0.008(3) 0.007(2) 0.005(3)
C2A 0.054(3) 0.058(3) 0.060(3) 0.015(2) 0.009(2) -0.003(2)
C3A 0.046(2) 0.047(3) 0.067(3) 0.005(2) 0.006(2) 0.0024(18)
C4A 0.037(2) 0.046(2) 0.057(3) 0.012(2) 0.0045(17) 0.0040(16)
C5A 0.065(3) 0.045(3) 0.067(3) 0.006(2) 0.000(2) 0.003(2)
C6A 0.081(3) 0.052(3) 0.072(4) -0.015(3) 0.001(3) 0.004(2)
F1B 0.120(4) 0.079(3) 0.068(3) 0.012(2) 0.008(3) -0.014(3)
C1B 0.066(3) 0.076(4) 0.055(3) 0.008(3) 0.007(2) 0.005(3)
C2B 0.081(3) 0.052(3) 0.072(4) -0.015(3) 0.001(3) 0.004(2)
C3B 0.065(3) 0.045(3) 0.067(3) 0.006(2) 0.000(2) 0.003(2)
C4B 0.037(2) 0.046(2) 0.057(3) 0.012(2) 0.0045(17) 0.0040(16)
C5B 0.046(2) 0.047(3) 0.067(3) 0.005(2) 0.006(2) 0.0024(18)
C6B 0.054(3) 0.058(3) 0.060(3) 0.015(2) 0.009(2) -0.003(2)
Cl1 0.1028(13) 0.0786(11) 0.0694(11) -0.0031(7) 0.0233(8) -0.0030(8)
O1 0.098(3) 0.060(2) 0.080(3) 0.022(2) 0.029(2) -0.018(2)
C7 0.054(3) 0.068(3) 0.067(3) 0.013(3) 0.008(2) 0.010(2)

loop_
_atom_type_symbol
_atom_type_description
_atom_type_scat_dispersion_real
_atom_type_scat_dispersion_imag
_atom_type_scat_source
C C 0.0033 0.0016 'International Tables Vol C Tables 4.2.6.8 and 6.1.1.4'
H H 0.0000 0.0000 'International Tables Vol C Tables 4.2.6.8 and 6.1.1.4'
O O 0.0106 0.0060 'International Tables Vol C Tables 4.2.6.8 and 6.1.1.4'
F F 0.0171 0.0103 'International Tables Vol C Tables 4.2.6.8 and 6.1.1.4'
Cl Cl 0.1484 0.1585 'International Tables Vol C Tables 4.2.6.8 and 6.1.1.4'

loop_
_geom_angle_atom_site_label_1
_geom_angle_atom_site_label_2
_geom_angle_atom_site_label_3
_geom_angle
C2A C1A C6A 117.0(5)
C2A C1A H1A 121.5
C6A C1A H1A 121.5
F1A C2A C1A 117.0(5)
F1A C2A C3A 120.6(5)
C1A C2A C3A 122.4(5)
C2A C3A C4A 119.2(5)
C2A C3A H3A 120.4
C4A C3A H3A 120.4
C5A C4A C3A 119.5(4)
C5A C4A C7 117.0(4)
C3A C4A C7 123.5(5)
C6A C5A C4A 118.7(5)
C6A C5A H5A 120.6
C4A C5A H5A 120.6
C5A C6A C1A 123.2(5)
C5A C6A H6A 118.4
C1A C6A H6A 118.4
C6B C1B C2B 117.0(5)
C6B C1B H1B 121.5
C2B C1B H1B 121.5
F1B C2B C3B 116.5(6)
F1B C2B C1B 120.3(6)
C3B C2B C1B 123.2(5)
C2B C3B C4B 118.7(5)
C2B C3B H3B 120.6
C4B C3B H3B 120.6
C3B C4B C5B 119.5(4)
C3B C4B C7 117.0(4)
C5B C4B C7 123.5(5)
C6B C5B C4B 119.2(5)
C6B C5B H5B 120.4
C4B C5B H5B 120.4
C1B C6B C5B 122.4(5)
C1B C6B H6B 118.8
C5B C6B H6B 118.8
O1 C7 C4A 127.6(5)
O1 C7 C4B 127.6(5)
O1 C7 Cl1 116.4(4)
C4A C7 Cl1 116.0(4)
C4B C7 Cl1 116.0(4)

loop_
_geom_bond_atom_site_label_1
_geom_bond_atom_site_label_2
_geom_bond_distance
F1A C2A 1.335(8)
C1A C2A 1.365(8)
C1A C6A 1.374(9)
C1A H1A 0.9400
C2A C3A 1.372(7)
C3A C4A 1.394(7)
C3A H3A 0.9400
C4A C5A 1.381(7)
C4A C7 1.472(7)
C5A C6A 1.367(8)
C5A H5A 0.9400
C6A H6A 0.9400
F1B C2B 1.296(10)
C1B C6B 1.365(8)
C1B C2B 1.374(9)
C1B H1B 0.9400
C2B C3B 1.367(8)
C3B C4B 1.381(7)
C3B H3B 0.9400
C4B C5B 1.394(7)
C4B C7 1.472(7)
C5B C6B 1.372(7)
C5B H5B 0.9400
C6B H6B 0.9400
Cl1 C7 1.768(6)
O1 C7 1.213(7)

loop_
_geom_torsion_atom_site_label_1
_geom_torsion_atom_site_label_2
_geom_torsion_atom_site_label_3
_geom_torsion_atom_site_label_4
_geom_torsion
C6A C1A C2A F1A 179.8(6)
C6A C1A C2A C3A -0.3(8)
F1A C2A C3A C4A 179.9(5)
C1A C2A C3A C4A -0.1(7)
C2A C3A C4A C5A 0.5(6)
C2A C3A C4A C7 178.6(4)
C3A C4A C5A C6A -0.5(7)
C7 C4A C5A C6A -178.8(5)
C4A C5A C6A C1A 0.1(8)
C2A C1A C6A C5A 0.2(8)
C6B C1B C2B F1B 178.1(7)
C6B C1B C2B C3B 0.2(8)
F1B C2B C3B C4B -177.7(6)
C1B C2B C3B C4B 0.1(8)
C2B C3B C4B C5B -0.5(7)
C2B C3B C4B C7 -178.8(5)
C3B C4B C5B C6B 0.5(6)
C7 C4B C5B C6B 178.6(4)
C2B C1B C6B C5B -0.3(8)
C4B C5B C6B C1B -0.1(7)
C5A C4A C7 O1 6.7(7)
C3A C4A C7 O1 -171.5(5)
C5A C4A C7 Cl1 -171.8(3)
C3A C4A C7 Cl1 10.0(6)
C3B C4B C7 O1 6.7(7)
C5B C4B C7 O1 -171.5(5)
C3B C4B C7 Cl1 -171.8(3)
C5B C4B C7 Cl1 10.0(6)
